data_4026680
loop_
_publ_author_name
'Kai Hong'
'James P. Morken'

_publ_section_title
;
 Catalytic Enantioselective Diboration of Cyclic Dienes. A Modified Ligand
 with General Utility
;
_journal_name_full 'Journal of Organic Chemistry'
_journal_page_first 9102
_journal_page_last 9108
_journal_paper_doi 10.1021/jo201321k
_journal_volume 76
_journal_year 2011
_chemical_absolute_configuration ad
_chemical_formula_moiety 'C15 H20 O2'
_chemical_formula_sum 'C15 H20 O2'
_chemical_formula_weight 232.31
_chemical_name_systematic
; 
 ? 
;
_space_group_IT_number 19
_symmetry_cell_setting orthorhombic
_symmetry_space_group_name_Hall 'P 2ac 2ab'
_symmetry_space_group_name_H-M 'P 21 21 21'
_atom_sites_solution_hydrogens difmap
_atom_sites_solution_primary direct
_atom_sites_solution_secondary difmap
_audit_creation_method SHELXL-97
_cell_angle_alpha 90.00
_cell_angle_beta 90.00
_cell_angle_gamma 90.00
_cell_formula_units_Z 4
_cell_length_a 6.6164(2)
_cell_length_b 8.4025(2)
_cell_length_c 23.1972(7)
_cell_measurement_reflns_used 4804
_cell_measurement_temperature 143(2)
_cell_measurement_theta_max 68.99
_cell_measurement_theta_min 3.81
_cell_volume 1289.63(6)
_computing_cell_refinement 'SAINT (Bruker, 2010)'
_computing_data_collection 'APEX2 (Bruker, 2010)'
_computing_data_reduction 'SAINT (Bruker, 2010)'
_computing_structure_refinement 'SHELXL-97 (Sheldrick, 2008)'
_computing_structure_solution 'SHELXS-97 (Sheldrick, 2008)'
_diffrn_ambient_temperature 143(2)
_diffrn_measured_fraction_theta_full 0.965
_diffrn_measured_fraction_theta_max 0.966
_diffrn_measurement_device_type 'Bruker Kappa DUO CCD diffractometer'
_diffrn_measurement_method '\f and \w scans'
_diffrn_radiation_monochromator graphite
_diffrn_radiation_type CuK\a
_diffrn_radiation_wavelength 1.54178
_diffrn_reflns_av_R_equivalents 0.0167
_diffrn_reflns_av_sigmaI/netI 0.0187
_diffrn_reflns_limit_h_max 7
_diffrn_reflns_limit_h_min -5
_diffrn_reflns_limit_k_max 10
_diffrn_reflns_limit_k_min -10
_diffrn_reflns_limit_l_max 27
_diffrn_reflns_limit_l_min -27
_diffrn_reflns_number 6413
_diffrn_reflns_theta_full 69.36
_diffrn_reflns_theta_max 69.36
_diffrn_reflns_theta_min 3.81
_diffrn_source 'microfocus sealed tube'
_diffrn_source_type 'Incoatec I\uS '
_exptl_absorpt_coefficient_mu 0.611
_exptl_absorpt_correction_T_max 0.9879
_exptl_absorpt_correction_T_min 0.8876
_exptl_absorpt_correction_type multi-scan
_exptl_absorpt_process_details
;
Sheldrick, G.M. (2008). SADABS v2008/1. Bruker AXS Inc. Madison, WI USA.
;
_exptl_crystal_colour colorless
_exptl_crystal_density_diffrn 1.196
_exptl_crystal_density_method none
_exptl_crystal_description needle
_exptl_crystal_F_000 504
_exptl_crystal_size_max 0.20
_exptl_crystal_size_mid 0.03
_exptl_crystal_size_min 0.02
_refine_diff_density_max 0.174
_refine_diff_density_min -0.117
_refine_diff_density_rms 0.029
_refine_ls_abs_structure_details 'Flack H D (1983), Acta Cryst. A39, 876-881'
_refine_ls_abs_structure_Flack -0.01(18)
_refine_ls_extinction_coef na
_refine_ls_extinction_method none
_refine_ls_goodness_of_fit_ref 1.060
_refine_ls_hydrogen_treatment mixed
_refine_ls_matrix_type full
_refine_ls_number_parameters 160
_refine_ls_number_reflns 2215
_refine_ls_number_restraints 2
_refine_ls_restrained_S_all 1.061
_refine_ls_R_factor_all 0.0287
_refine_ls_R_factor_gt 0.0280
_refine_ls_shift/su_max 0.000
_refine_ls_shift/su_mean 0.000
_refine_ls_structure_factor_coef Fsqd
_refine_ls_weighting_details 'calc w=1/[\s^2^(Fo^2^)+(0.0428P)^2^+0.1660P] where P=(Fo^2^+2Fc^2^)/3'
_refine_ls_weighting_scheme calc
_refine_ls_wR_factor_gt 0.0732
_refine_ls_wR_factor_ref 0.0740
_reflns_number_gt 2165
_reflns_number_total 2215
_reflns_threshold_expression >2sigma(I)
_cod_data_source_file jo201321k_si_004.cif
_cod_data_source_block sad
_cod_database_code 4026680

loop_
_symmetry_equiv_pos_as_xyz
'x, y, z'
'x+1/2, -y+1/2, -z'
'-x, y+1/2, -z+1/2'
'-x+1/2, -y, z+1/2'

loop_
_atom_site_label
_atom_site_type_symbol
_atom_site_fract_x
_atom_site_fract_y
_atom_site_fract_z
_atom_site_U_iso_or_equiv
_atom_site_adp_type
_atom_site_occupancy
_atom_site_symmetry_multiplicity
_atom_site_calc_flag
_atom_site_refinement_flags
O1 O 0.76328(14) 0.29162(10) 0.94697(4) 0.0276(2) Uani 1 1 d D
H1O H 0.867(2) 0.3364(19) 0.9616(6) 0.041 Uiso 1 1 d D
O2 O 0.08613(14) 0.45523(10) 0.99185(4) 0.0310(2) Uani 1 1 d D
H2O H 0.161(3) 0.3809(18) 1.0075(7) 0.046 Uiso 1 1 d D
C1 C 0.62768(19) 0.41859(14) 0.93154(5) 0.0241(3) Uani 1 1 d .
H1 H 0.7031 0.4957 0.9067 0.029 Uiso 1 1 calc R
C2 C 0.55363(19) 0.50664(14) 0.98476(5) 0.0264(3) Uani 1 1 d .
H2A H 0.6665 0.5678 1.0019 0.032 Uiso 1 1 calc R
H2B H 0.5055 0.4290 1.0138 0.032 Uiso 1 1 calc R
C3 C 0.3826(2) 0.61934(15) 0.96889(5) 0.0305(3) Uani 1 1 d .
H3A H 0.3411 0.6806 1.0034 0.037 Uiso 1 1 calc R
H3B H 0.4301 0.6956 0.9393 0.037 Uiso 1 1 calc R
C4 C 0.20289(19) 0.52669(15) 0.94572(5) 0.0290(3) Uani 1 1 d .
H4 H 0.1130 0.6036 0.9251 0.035 Uiso 1 1 calc R
C5 C 0.2669(2) 0.40212(15) 0.90312(5) 0.0284(3) Uani 1 1 d .
H5 H 0.1655 0.3571 0.8792 0.034 Uiso 1 1 calc R
C6 C 0.4557(2) 0.35013(14) 0.89648(5) 0.0250(3) Uani 1 1 d .
C7 C 0.5099(2) 0.22757(15) 0.85150(5) 0.0288(3) Uani 1 1 d .
H7A H 0.3853 0.1947 0.8311 0.035 Uiso 1 1 calc R
H7B H 0.5659 0.1325 0.8710 0.035 Uiso 1 1 calc R
C8 C 0.6633(2) 0.28768(16) 0.80733(5) 0.0300(3) Uani 1 1 d .
H8A H 0.7928 0.3096 0.8272 0.036 Uiso 1 1 calc R
H8B H 0.6139 0.3891 0.7908 0.036 Uiso 1 1 calc R
C9 C 0.7009(2) 0.16952(16) 0.75836(5) 0.0326(3) Uani 1 1 d .
H9A H 0.7580 0.0702 0.7745 0.039 Uiso 1 1 calc R
H9B H 0.5704 0.1428 0.7398 0.039 Uiso 1 1 calc R
C10 C 0.8434(2) 0.23440(15) 0.71354(5) 0.0286(3) Uani 1 1 d .
C11 C 0.7798(2) 0.35387(15) 0.67602(5) 0.0324(3) Uani 1 1 d .
H11 H 0.6440 0.3903 0.6779 0.039 Uiso 1 1 calc R
C12 C 0.9098(3) 0.42042(16) 0.63627(5) 0.0389(3) Uani 1 1 d .
H12 H 0.8638 0.5027 0.6114 0.047 Uiso 1 1 calc R
C13 C 1.1073(3) 0.36738(18) 0.63259(6) 0.0426(4) Uani 1 1 d .
H13 H 1.1972 0.4122 0.6051 0.051 Uiso 1 1 calc R
C14 C 1.1727(2) 0.24843(19) 0.66932(6) 0.0404(4) Uani 1 1 d .
H14 H 1.3081 0.2114 0.6669 0.049 Uiso 1 1 calc R
C15 C 1.0420(2) 0.18265(16) 0.70966(6) 0.0360(3) Uani 1 1 d .
H15 H 1.0890 0.1015 0.7348 0.043 Uiso 1 1 calc R

loop_
_atom_site_aniso_label
_atom_site_aniso_U_11
_atom_site_aniso_U_22
_atom_site_aniso_U_33
_atom_site_aniso_U_23
_atom_site_aniso_U_13
_atom_site_aniso_U_12
O1 0.0189(5) 0.0304(4) 0.0336(4) 0.0040(3) -0.0031(4) 0.0005(4)
O2 0.0195(5) 0.0345(5) 0.0389(5) 0.0048(4) 0.0005(4) 0.0024(4)
C1 0.0196(6) 0.0253(5) 0.0273(5) 0.0055(4) -0.0002(5) -0.0015(5)
C2 0.0219(6) 0.0271(5) 0.0303(6) 0.0003(5) -0.0022(5) -0.0046(5)
C3 0.0291(7) 0.0251(6) 0.0373(6) 0.0007(5) 0.0022(5) 0.0005(5)
C4 0.0209(6) 0.0311(6) 0.0351(6) 0.0074(5) -0.0006(5) 0.0039(5)
C5 0.0238(7) 0.0336(6) 0.0277(6) 0.0043(5) -0.0051(5) -0.0032(5)
C6 0.0257(7) 0.0252(5) 0.0242(5) 0.0053(4) -0.0013(5) -0.0021(5)
C7 0.0273(7) 0.0288(6) 0.0304(6) 0.0001(5) -0.0013(5) -0.0042(5)
C8 0.0309(8) 0.0301(6) 0.0289(6) -0.0010(5) 0.0000(5) -0.0042(6)
C9 0.0418(9) 0.0271(6) 0.0289(6) 0.0017(5) -0.0009(6) -0.0007(6)
C10 0.0359(8) 0.0257(6) 0.0241(5) -0.0050(4) -0.0022(5) 0.0007(5)
C11 0.0366(8) 0.0316(6) 0.0291(6) -0.0024(5) -0.0020(5) 0.0043(6)
C12 0.0571(10) 0.0319(6) 0.0275(6) -0.0008(5) 0.0027(6) -0.0028(7)
C13 0.0495(10) 0.0455(8) 0.0329(7) -0.0128(6) 0.0087(6) -0.0178(8)
C14 0.0316(8) 0.0507(8) 0.0390(7) -0.0180(6) 0.0005(6) -0.0021(7)
C15 0.0398(9) 0.0358(7) 0.0326(6) -0.0070(6) -0.0060(6) 0.0076(6)

loop_
_atom_type_symbol
_atom_type_description
_atom_type_scat_dispersion_real
_atom_type_scat_dispersion_imag
_atom_type_scat_source
C C 0.0181 0.0091 'International Tables Vol C Tables 4.2.6.8 and 6.1.1.4'
H H 0.0000 0.0000 'International Tables Vol C Tables 4.2.6.8 and 6.1.1.4'
O O 0.0492 0.0322 'International Tables Vol C Tables 4.2.6.8 and 6.1.1.4'

loop_
_geom_angle_atom_site_label_1
_geom_angle_atom_site_label_2
_geom_angle_atom_site_label_3
_geom_angle
C1 O1 H1O 105.9(12)
C4 O2 H2O 107.4(12)
O1 C1 C6 108.71(9)
O1 C1 C2 111.07(9)
C6 C1 C2 112.29(11)
O1 C1 H1 108.2
C6 C1 H1 108.2
C2 C1 H1 108.2
C1 C2 C3 110.26(10)
C1 C2 H2A 109.6
C3 C2 H2A 109.6
C1 C2 H2B 109.6
C3 C2 H2B 109.6
H2A C2 H2B 108.1
C4 C3 C2 110.42(10)
C4 C3 H3A 109.6
C2 C3 H3A 109.6
C4 C3 H3B 109.6
C2 C3 H3B 109.6
H3A C3 H3B 108.1
O2 C4 C5 110.33(10)
O2 C4 C3 111.60(10)
C5 C4 C3 111.69(11)
O2 C4 H4 107.7
C5 C4 H4 107.7
C3 C4 H4 107.7
C6 C5 C4 124.71(12)
C6 C5 H5 117.6
C4 C5 H5 117.6
C5 C6 C7 121.75(12)
C5 C6 C1 121.24(11)
C7 C6 C1 116.92(11)
C6 C7 C8 113.32(11)
C6 C7 H7A 108.9
C8 C7 H7A 108.9
C6 C7 H7B 108.9
C8 C7 H7B 108.9
H7A C7 H7B 107.7
C7 C8 C9 113.05(11)
C7 C8 H8A 109.0
C9 C8 H8A 109.0
C7 C8 H8B 109.0
C9 C8 H8B 109.0
H8A C8 H8B 107.8
C10 C9 C8 112.32(11)
C10 C9 H9A 109.1
C8 C9 H9A 109.1
C10 C9 H9B 109.1
C8 C9 H9B 109.1
H9A C9 H9B 107.9
C15 C10 C11 118.13(13)
C15 C10 C9 121.63(12)
C11 C10 C9 120.19(13)
C12 C11 C10 121.39(15)
C12 C11 H11 119.3
C10 C11 H11 119.3
C11 C12 C13 120.00(13)
C11 C12 H12 120.0
C13 C12 H12 120.0
C14 C13 C12 119.35(14)
C14 C13 H13 120.3
C12 C13 H13 120.3
C13 C14 C15 120.55(15)
C13 C14 H14 119.7
C15 C14 H14 119.7
C10 C15 C14 120.58(13)
C10 C15 H15 119.7
C14 C15 H15 119.7

loop_
_geom_bond_atom_site_label_1
_geom_bond_atom_site_label_2
_geom_bond_distance
O1 C1 1.4392(14)
O1 H1O 0.855(14)
O2 C4 1.4500(15)
O2 H2O 0.876(14)
C1 C6 1.5123(17)
C1 C2 1.5205(16)
C1 H1 1.0000
C2 C3 1.5206(18)
C2 H2A 0.9900
C2 H2B 0.9900
C3 C4 1.5196(19)
C3 H3A 0.9900
C3 H3B 0.9900
C4 C5 1.5005(18)
C4 H4 1.0000
C5 C6 1.3324(19)
C5 H5 0.9500
C6 C7 1.5091(17)
C7 C8 1.5282(17)
C7 H7A 0.9900
C7 H7B 0.9900
C8 C9 1.5290(17)
C8 H8A 0.9900
C8 H8B 0.9900
C9 C10 1.5059(19)
C9 H9A 0.9900
C9 H9B 0.9900
C10 C15 1.387(2)
C10 C11 1.3936(17)
C11 C12 1.380(2)
C11 H11 0.9500
C12 C13 1.383(2)
C12 H12 0.9500
C13 C14 1.383(2)
C13 H13 0.9500
C14 C15 1.389(2)
C14 H14 0.9500
C15 H15 0.9500

loop_
_geom_hbond_atom_site_label_D
_geom_hbond_atom_site_label_H
_geom_hbond_atom_site_label_A
_geom_hbond_distance_DH
_geom_hbond_distance_HA
_geom_hbond_distance_DA
_geom_hbond_angle_DHA
_geom_hbond_site_symmetry_A
O1 H1O O2 0.855(14) 1.894(14) 2.7453(13) 174.3(16) 1_655
O2 H2O O1 0.876(14) 1.917(14) 2.7731(13) 165.2(17) 2_457

loop_
_geom_torsion_atom_site_label_1
_geom_torsion_atom_site_label_2
_geom_torsion_atom_site_label_3
_geom_torsion_atom_site_label_4
_geom_torsion
O1 C1 C2 C3 -169.66(10)
C6 C1 C2 C3 -47.68(13)
C1 C2 C3 C4 62.57(14)
C2 C3 C4 O2 78.85(13)
C2 C3 C4 C5 -45.18(14)
O2 C4 C5 C6 -109.02(14)
C3 C4 C5 C6 15.72(17)
C4 C5 C6 C7 -178.26(10)
C4 C5 C6 C1 -1.82(19)
O1 C1 C6 C5 141.35(11)
C2 C1 C6 C5 18.04(15)
O1 C1 C6 C7 -42.06(13)
C2 C1 C6 C7 -165.36(10)
C5 C6 C7 C8 119.42(13)
C1 C6 C7 C8 -57.16(14)
C6 C7 C8 C9 -173.99(11)
C7 C8 C9 C10 176.78(11)
C8 C9 C10 C15 105.21(14)
C8 C9 C10 C11 -72.23(15)
C15 C10 C11 C12 -0.47(18)
C9 C10 C11 C12 177.07(12)
C10 C11 C12 C13 0.79(19)
C11 C12 C13 C14 -0.5(2)
C12 C13 C14 C15 -0.12(19)
C11 C10 C15 C14 -0.14(18)
C9 C10 C15 C14 -177.64(11)
C13 C14 C15 C10 0.43(19)
